data_1573222
loop_
_publ_author_name
'Atterberry, Benjamin A.'
'Wimmer, Erik'
'Klostermann, Sina'
'Frey, Wolfgang'
'K\"astner, Johannes'
'Estes, Deven'
'Rossini, Aaron J.'

_publ_section_title
;
 Structural Characterization of Surface Immobilized Platinum Hydrides by
 Sensitivity-Enhanced 195Pt Solid State NMR Spectroscopy and DFT
 Calculations
;
_journal_name_full 'Chemical Science'
_journal_paper_doi 10.1039/D4SC06450J
_journal_year 2024
_chemical_formula_moiety 'C24 H55 P2 Pt, B F4, 2(C H2 Cl2)'
_chemical_formula_sum 'C26 H59 B Cl4 F4 P2 Pt'
_chemical_formula_weight 857.37
_chemical_name_systematic 'Pt-H_PtBu3_2 [BF3]'
_space_group_crystal_system monoclinic
_space_group_IT_number 9
_space_group_name_Hall 'C -2yc'
_space_group_name_H-M_alt 'C 1 c 1'
_atom_sites_solution_hydrogens mixed
_atom_sites_solution_primary direct
_atom_sites_solution_secondary difmap
_audit_block_doi 10.5517/ccdc.csd.cc2jjpqh
_audit_creation_method SHELXL-2014/7
_audit_update_record
;
2024-03-12 deposited with the CCDC.	2024-11-20 downloaded from the CCDC.
;
_cell_angle_alpha 90
_cell_angle_beta 96.6660(10)
_cell_angle_gamma 90
_cell_formula_units_Z 4
_cell_length_a 11.1587(3)
_cell_length_b 19.7667(5)
_cell_length_c 16.9439(5)
_cell_measurement_reflns_used 8774
_cell_measurement_temperature 150(2)
_cell_measurement_theta_max 28.305
_cell_measurement_theta_min 2.061
_cell_volume 3712.06(18)
_computing_cell_refinement 'Bruker APEXII Software Suite, 2008'
_computing_data_collection 'Bruker APEXII Software Suite, 2008'
_computing_data_reduction 'Bruker APEXII Software Suite, 2008'
_computing_structure_refinement 'SHELXL-2014/7 (Sheldrick, 2014)'
_diffrn_ambient_temperature 150(2)
_diffrn_measured_fraction_theta_full 1.000
_diffrn_measured_fraction_theta_max 0.999
_diffrn_measurement_device_type 'Bruker Kappa APEXII Duo'
_diffrn_measurement_method 'Omega + Phi Scans'
_diffrn_radiation_type MoK\a
_diffrn_radiation_wavelength 0.71073
_diffrn_reflns_av_R_equivalents 0.0259
_diffrn_reflns_av_unetI/netI 0.0315
_diffrn_reflns_Laue_measured_fraction_full 1.000
_diffrn_reflns_Laue_measured_fraction_max 0.999
_diffrn_reflns_limit_h_max 14
_diffrn_reflns_limit_h_min -14
_diffrn_reflns_limit_k_max 26
_diffrn_reflns_limit_k_min -26
_diffrn_reflns_limit_l_max 22
_diffrn_reflns_limit_l_min -22
_diffrn_reflns_number 31125
_diffrn_reflns_point_group_measured_fraction_full 1.000
_diffrn_reflns_point_group_measured_fraction_max 0.999
_diffrn_reflns_theta_full 25.242
_diffrn_reflns_theta_max 28.305
_diffrn_reflns_theta_min 2.061
_diffrn_source 'fine-focus sealed tube'
_exptl_absorpt_coefficient_mu 4.190
_exptl_absorpt_correction_T_max 0.7191
_exptl_absorpt_correction_T_min 0.4984
_exptl_absorpt_correction_type numerical
_exptl_absorpt_process_details 'SADABS, Bruker, 2008'
_exptl_crystal_colour yellow
_exptl_crystal_density_diffrn 1.534
_exptl_crystal_description prism
_exptl_crystal_F_000 1728
_exptl_crystal_size_max 0.242
_exptl_crystal_size_mid 0.198
_exptl_crystal_size_min 0.124
_refine_diff_density_max 1.089
_refine_diff_density_min -0.839
_refine_diff_density_rms 0.077
_refine_ls_abs_structure_details
;
 Refined as an inversion twin.
;
_refine_ls_abs_structure_Flack 0.502(6)
_refine_ls_extinction_method none
_refine_ls_goodness_of_fit_ref 1.033
_refine_ls_hydrogen_treatment mixed
_refine_ls_matrix_type full
_refine_ls_number_parameters 432
_refine_ls_number_reflns 9210
_refine_ls_number_restraints 104
_refine_ls_restrained_S_all 1.028
_refine_ls_R_factor_all 0.0269
_refine_ls_R_factor_gt 0.0239
_refine_ls_shift/su_max 0.000
_refine_ls_shift/su_mean 0.000
_refine_ls_structure_factor_coef Fsqd
_refine_ls_weighting_details 'w=1/[\s^2^(Fo^2^)+(0.0280P)^2^+1.1868P] where P=(Fo^2^+2Fc^2^)/3'
_refine_ls_weighting_scheme calc
_refine_ls_wR_factor_gt 0.0512
_refine_ls_wR_factor_ref 0.0523
_reflns_Friedel_coverage 0.997
_reflns_Friedel_fraction_full 1.000
_reflns_Friedel_fraction_max 0.999
_reflns_number_gt 8774
_reflns_number_total 9210
_reflns_threshold_expression 'I > 2\s(I)'
_cod_data_source_file d4sc06450j2.cif
_cod_data_source_block Pt-H-PtBu3_2-BF4
_cod_original_sg_symbol_H-M 'C c'
_cod_database_code 1573222
_shelx_shelxl_version_number 2014/7
_shelx_space_group_comment
;
The symmetry employed for this shelxl refinement is uniquely defined
by the following loop, which should always be used as a source of
symmetry information in preference to the above space-group names.
They are only intended as comments.
;
_shelx_estimated_absorpt_t_min 0.430
_shelx_estimated_absorpt_t_max 0.625

loop_
_space_group_symop_operation_xyz
'x, y, z'
'x, -y, z+1/2'
'x+1/2, y+1/2, z'
'x+1/2, -y+1/2, z+1/2'

loop_
_atom_site_label
_atom_site_type_symbol
_atom_site_fract_x
_atom_site_fract_y
_atom_site_fract_z
_atom_site_U_iso_or_equiv
_atom_site_adp_type
_atom_site_occupancy
_atom_site_site_symmetry_order
_atom_site_calc_flag
_atom_site_refinement_flags_posn
_atom_site_refinement_flags_adp
_atom_site_refinement_flags_occupancy
_atom_site_disorder_assembly
_atom_site_disorder_group
Pt1 Pt 0.38421(5) 0.50792(2) 0.44311(4) 0.02293(5) Uani 1 1 d . . . . .
H1 H 0.398(5) 0.484(2) 0.501(3) 0.019(13) Uiso 1 1 d . . . . .
P1 P 0.21028(13) 0.44844(6) 0.40040(9) 0.0247(3) Uani 1 1 d . . . . .
P2 P 0.55916(13) 0.56655(6) 0.48610(9) 0.0235(3) Uani 1 1 d . . . . .
C1 C 0.2507(5) 0.3698(3) 0.3458(3) 0.0324(12) Uani 1 1 d . . . . .
C2 C 0.1468(6) 0.3195(3) 0.3260(4) 0.0431(15) Uani 1 1 d . . . . .
H2A H 0.0796 0.3423 0.2944 0.065 Uiso 1 1 calc R U . . .
H2B H 0.1199 0.3026 0.3754 0.065 Uiso 1 1 calc R U . . .
H2C H 0.1746 0.2816 0.2957 0.065 Uiso 1 1 calc R U . . .
C3 C 0.3557(5) 0.3327(3) 0.3948(4) 0.0447(15) Uani 1 1 d . . . . .
H3A H 0.3744 0.2911 0.3672 0.067 Uiso 1 1 calc R U . . .
H3B H 0.3325 0.3214 0.4472 0.067 Uiso 1 1 calc R U . . .
H3C H 0.4269 0.3621 0.4010 0.067 Uiso 1 1 calc R U . . .
C4 C 0.2983(6) 0.3890(3) 0.2679(4) 0.0457(16) Uani 1 1 d . . . . .
H4A H 0.3271 0.3483 0.2429 0.069 Uiso 1 1 calc R U . . .
H4B H 0.3649 0.4212 0.2786 0.069 Uiso 1 1 calc R U . . .
H4C H 0.2333 0.4098 0.2321 0.069 Uiso 1 1 calc R U . . .
C5 C 0.1218(5) 0.4246(3) 0.4857(3) 0.0325(12) Uani 1 1 d . . . . .
C6 C 0.1847(6) 0.3645(3) 0.5318(4) 0.0421(15) Uani 1 1 d . . . . .
H6A H 0.1430 0.3543 0.5782 0.063 Uiso 1 1 calc R U . . .
H6B H 0.2689 0.3763 0.5493 0.063 Uiso 1 1 calc R U . . .
H6C H 0.1820 0.3247 0.4971 0.063 Uiso 1 1 calc R U . . .
C7 C -0.0092(5) 0.4057(3) 0.4605(4) 0.0430(15) Uani 1 1 d . . . . .
H7A H -0.0485 0.3945 0.5076 0.065 Uiso 1 1 calc R U . . .
H7B H -0.0125 0.3665 0.4249 0.065 Uiso 1 1 calc R U . . .
H7C H -0.0510 0.4440 0.4326 0.065 Uiso 1 1 calc R U . . .
C8 C 0.1281(7) 0.4836(3) 0.5454(4) 0.0430(15) Uani 1 1 d . . . . .
H8A H 0.0823 0.5222 0.5213 0.064 Uiso 1 1 calc R U . . .
H8B H 0.2125 0.4969 0.5596 0.064 Uiso 1 1 calc R U . . .
H8C H 0.0935 0.4693 0.5933 0.064 Uiso 1 1 calc R U . . .
C9 C 0.1171(14) 0.5088(4) 0.3308(10) 0.030(3) Uani 1 1 d . . . . .
C10 C 0.0206(6) 0.4763(4) 0.2714(4) 0.0486(16) Uani 1 1 d . . . . .
H10A H -0.0333 0.4488 0.3000 0.073 Uiso 1 1 calc R U . . .
H10B H 0.0594 0.4475 0.2347 0.073 Uiso 1 1 calc R U . . .
H10C H -0.0261 0.5117 0.2413 0.073 Uiso 1 1 calc R U . . .
C11 C 0.0620(5) 0.5636(3) 0.3777(4) 0.0394(14) Uani 1 1 d . . . . .
H11A H 0.0247 0.5980 0.3412 0.059 Uiso 1 1 calc R U . . .
H11B H 0.1251 0.5845 0.4149 0.059 Uiso 1 1 calc R U . . .
H11C H 0.0005 0.5436 0.4074 0.059 Uiso 1 1 calc R U . . .
C12 C 0.2092(7) 0.5464(4) 0.2832(4) 0.0528(17) Uani 1 1 d . . . . .
H12A H 0.1672 0.5817 0.2501 0.079 Uiso 1 1 calc R U . . .
H12B H 0.2456 0.5140 0.2493 0.079 Uiso 1 1 calc R U . . .
H12C H 0.2725 0.5671 0.3204 0.079 Uiso 1 1 calc R U . . .
C13 C 0.6447(5) 0.5904(3) 0.4000(3) 0.0295(11) Uani 1 1 d . . . . .
C14 C 0.5551(6) 0.6132(3) 0.3291(4) 0.0415(14) Uani 1 1 d . . . . .
H14A H 0.5194 0.6567 0.3415 0.062 Uiso 1 1 calc R U . . .
H14B H 0.4912 0.5793 0.3187 0.062 Uiso 1 1 calc R U . . .
H14C H 0.5976 0.6182 0.2820 0.062 Uiso 1 1 calc R U . . .
C15 C 0.7067(6) 0.5269(3) 0.3700(4) 0.0393(13) Uani 1 1 d . . . . .
H15A H 0.6478 0.4900 0.3614 0.059 Uiso 1 1 calc R U . . .
H15B H 0.7731 0.5129 0.4096 0.059 Uiso 1 1 calc R U . . .
H15C H 0.7385 0.5374 0.3198 0.059 Uiso 1 1 calc R U . . .
C16 C 0.7405(5) 0.6458(3) 0.4185(4) 0.0433(15) Uani 1 1 d . . . . .
H16A H 0.7840 0.6527 0.3721 0.065 Uiso 1 1 calc R U . . .
H16B H 0.7975 0.6319 0.4640 0.065 Uiso 1 1 calc R U . . .
H16C H 0.7011 0.6881 0.4312 0.065 Uiso 1 1 calc R U . . .
C17 C 0.6540(16) 0.5116(5) 0.5605(10) 0.035(3) Uani 1 1 d . . . . .
C18 C 0.6603(6) 0.4390(3) 0.5256(4) 0.0461(16) Uani 1 1 d . . . . .
H18A H 0.7123 0.4107 0.5626 0.069 Uiso 1 1 calc R U . . .
H18B H 0.6935 0.4412 0.4746 0.069 Uiso 1 1 calc R U . . .
H18C H 0.5790 0.4196 0.5176 0.069 Uiso 1 1 calc R U . . .
C19 C 0.5988(7) 0.5052(3) 0.6372(4) 0.0457(16) Uani 1 1 d . . . . .
H19A H 0.5139 0.4921 0.6257 0.069 Uiso 1 1 calc R U . . .
H19B H 0.6044 0.5487 0.6652 0.069 Uiso 1 1 calc R U . . .
H19C H 0.6423 0.4707 0.6707 0.069 Uiso 1 1 calc R U . . .
C20 C 0.7871(6) 0.5375(4) 0.5792(4) 0.0521(17) Uani 1 1 d . . . . .
H20A H 0.7868 0.5833 0.6013 0.078 Uiso 1 1 calc R U . . .
H20B H 0.8258 0.5382 0.5302 0.078 Uiso 1 1 calc R U . . .
H20C H 0.8319 0.5073 0.6178 0.078 Uiso 1 1 calc R U . . .
C21 C 0.5096(5) 0.6456(3) 0.5359(3) 0.0342(13) Uani 1 1 d . . . . .
C22 C 0.4556(6) 0.6964(3) 0.4735(4) 0.0414(14) Uani 1 1 d . . . . .
H22A H 0.4199 0.7342 0.4999 0.062 Uiso 1 1 calc R U . . .
H22B H 0.3932 0.6741 0.4371 0.062 Uiso 1 1 calc R U . . .
H22C H 0.5193 0.7135 0.4435 0.062 Uiso 1 1 calc R U . . .
C23 C 0.4040(7) 0.6259(4) 0.5826(5) 0.063(2) Uani 1 1 d . . . . .
H23A H 0.3738 0.6663 0.6073 0.095 Uiso 1 1 calc R U . . .
H23B H 0.4322 0.5930 0.6239 0.095 Uiso 1 1 calc R U . . .
H23C H 0.3390 0.6058 0.5462 0.095 Uiso 1 1 calc R U . . .
C24 C 0.6073(8) 0.6803(3) 0.5918(4) 0.062(2) Uani 1 1 d . . . . .
H24A H 0.6752 0.6921 0.5627 0.093 Uiso 1 1 calc R U . . .
H24B H 0.6351 0.6496 0.6356 0.093 Uiso 1 1 calc R U . . .
H24C H 0.5744 0.7215 0.6133 0.093 Uiso 1 1 calc R U . . .
B1 B 0.8860(8) 0.3279(3) 0.6870(5) 0.0368(14) Uani 1 1 d . . . . .
F1 F 0.8296(14) 0.3838(5) 0.7116(7) 0.059(3) Uani 0.68(3) 1 d . U P A 1
F2 F 1.0116(8) 0.3421(7) 0.6946(9) 0.066(3) Uani 0.68(3) 1 d . U P A 1
F3 F 0.8529(11) 0.3134(7) 0.6071(5) 0.054(3) Uani 0.68(3) 1 d . U P A 1
F4 F 0.8714(19) 0.2725(6) 0.7316(9) 0.087(4) Uani 0.68(3) 1 d . U P A 1
F1A F 0.780(3) 0.359(2) 0.7055(14) 0.075(9) Uani 0.32(3) 1 d . U P A 2
F2A F 0.955(4) 0.3683(17) 0.6652(15) 0.098(13) Uani 0.32(3) 1 d . U P A 2
F3A F 0.835(3) 0.2839(19) 0.629(3) 0.090(11) Uani 0.32(3) 1 d . U P A 2
F4A F 0.926(3) 0.2923(18) 0.7573(18) 0.093(9) Uani 0.32(3) 1 d . U P A 2
C1X C 0.6735(9) 0.2643(5) 0.3098(6) 0.082(3) Uani 1 1 d . U . . .
H1X1 H 0.6013 0.2635 0.2699 0.099 Uiso 1 1 calc R U . B 1
H1X2 H 0.6610 0.2303 0.3510 0.099 Uiso 1 1 calc R U . B 1
Cl1X Cl 0.6831(6) 0.3383(5) 0.3510(8) 0.247(7) Uani 0.649(5) 1 d . U P C 1
Cl2X Cl 0.7968(3) 0.24034(18) 0.2640(2) 0.0735(12) Uani 0.649(5) 1 d . U P C 1
Cl1W Cl 0.6478(8) 0.2481(5) 0.4026(5) 0.108(3) Uani 0.351(5) 1 d . U P C 2
Cl2W Cl 0.7300(16) 0.3484(5) 0.3066(6) 0.173(8) Uani 0.351(5) 1 d . U P C 2
C1Y C 0.5883(11) 0.2509(5) 0.5941(8) 0.113(4) Uani 1 1 d . U . . .
H1Y1 H 0.6631 0.2558 0.6313 0.136 Uiso 1 1 calc R U . D 1
H1Y2 H 0.6028 0.2705 0.5423 0.136 Uiso 1 1 calc R U . D 1
Cl1Y Cl 0.5512(5) 0.1658(2) 0.5825(5) 0.099(2) Uani 0.638(13) 1 d . U P E 1
Cl1Z Cl 0.5653(7) 0.1919(5) 0.5187(8) 0.097(5) Uani 0.362(13) 1 d . U P E 2
Cl2Y Cl 0.4765(4) 0.2915(2) 0.6294(2) 0.1449(16) Uani 1 1 d . U . . .

loop_
_atom_site_aniso_label
_atom_site_aniso_U_11
_atom_site_aniso_U_22
_atom_site_aniso_U_33
_atom_site_aniso_U_23
_atom_site_aniso_U_13
_atom_site_aniso_U_12
Pt1 0.02088(7) 0.02409(8) 0.02447(8) 0.0032(2) 0.00539(5) 0.0001(2)
P1 0.0230(6) 0.0287(6) 0.0232(7) 0.0008(5) 0.0058(5) -0.0016(5)
P2 0.0213(6) 0.0258(6) 0.0239(7) 0.0036(5) 0.0045(5) -0.0003(5)
C1 0.037(3) 0.030(3) 0.032(3) -0.003(2) 0.012(3) -0.004(2)
C2 0.056(4) 0.034(3) 0.040(4) -0.005(3) 0.009(3) -0.011(3)
C3 0.041(4) 0.042(3) 0.054(4) -0.007(3) 0.013(3) 0.008(3)
C4 0.061(4) 0.039(3) 0.042(4) -0.006(3) 0.028(3) -0.010(3)
C5 0.032(3) 0.038(3) 0.030(3) 0.006(2) 0.012(2) -0.001(2)
C6 0.047(4) 0.044(3) 0.038(4) 0.010(3) 0.016(3) 0.007(3)
C7 0.033(3) 0.046(4) 0.054(4) 0.008(3) 0.022(3) -0.004(2)
C8 0.051(4) 0.048(4) 0.033(3) 0.000(3) 0.015(3) 0.007(3)
C9 0.027(6) 0.034(6) 0.031(7) -0.002(4) 0.006(5) -0.004(4)
C10 0.049(4) 0.051(4) 0.042(4) 0.003(3) -0.013(3) -0.002(3)
C11 0.037(3) 0.038(3) 0.043(4) 0.006(3) 0.000(3) 0.006(2)
C12 0.063(4) 0.042(4) 0.058(4) 0.010(3) 0.025(4) -0.007(3)
C13 0.026(3) 0.032(3) 0.032(3) 0.007(2) 0.010(2) 0.001(2)
C14 0.039(3) 0.054(4) 0.034(3) 0.012(3) 0.015(3) 0.013(3)
C15 0.039(3) 0.044(3) 0.037(3) 0.002(3) 0.013(3) 0.008(3)
C16 0.035(3) 0.038(3) 0.060(4) 0.008(3) 0.018(3) -0.005(2)
C17 0.038(8) 0.035(7) 0.030(6) -0.001(4) -0.009(5) 0.004(5)
C18 0.049(4) 0.038(3) 0.049(4) 0.009(3) -0.001(3) 0.006(3)
C19 0.055(4) 0.050(4) 0.031(3) 0.013(3) 0.003(3) 0.000(3)
C20 0.033(3) 0.065(4) 0.055(4) 0.013(4) -0.013(3) -0.002(3)
C21 0.042(3) 0.031(3) 0.031(3) 0.000(2) 0.012(3) 0.004(2)
C22 0.045(4) 0.032(3) 0.050(4) 0.004(3) 0.019(3) 0.012(2)
C23 0.077(5) 0.058(4) 0.065(5) 0.018(4) 0.054(4) 0.023(4)
C24 0.102(7) 0.038(4) 0.043(4) -0.014(3) -0.005(4) -0.006(4)
B1 0.044(3) 0.030(3) 0.036(4) 0.002(3) 0.005(3) 0.006(3)
F1 0.066(7) 0.051(5) 0.057(5) -0.018(4) -0.008(5) 0.022(4)
F2 0.042(4) 0.093(7) 0.064(7) -0.014(5) 0.009(4) -0.005(4)
F3 0.066(5) 0.055(6) 0.039(4) -0.009(4) 0.000(3) 0.011(4)
F4 0.140(12) 0.054(5) 0.068(8) 0.026(5) 0.021(7) 0.002(6)
F1A 0.072(17) 0.12(2) 0.035(9) -0.018(11) 0.006(10) 0.043(15)
F2A 0.13(3) 0.103(18) 0.062(13) 0.013(12) 0.021(15) -0.076(19)
F3A 0.074(13) 0.069(18) 0.12(3) -0.046(17) -0.007(14) 0.004(13)
F4A 0.11(2) 0.075(18) 0.084(17) 0.029(13) -0.028(14) 0.033(13)
C1X 0.088(7) 0.086(7) 0.074(6) -0.017(5) 0.016(5) -0.019(5)
Cl1X 0.091(4) 0.217(9) 0.445(16) -0.262(10) 0.074(7) -0.034(4)
Cl2X 0.063(2) 0.088(2) 0.069(2) 0.0036(17) 0.0045(17) 0.0327(17)
Cl1W 0.100(6) 0.118(7) 0.104(6) 0.038(5) 0.000(5) 0.031(5)
Cl2W 0.303(18) 0.090(6) 0.093(7) 0.046(5) -0.121(9) -0.110(9)
C1Y 0.131(10) 0.064(6) 0.138(11) -0.026(7) -0.014(8) -0.007(6)
Cl1Y 0.109(3) 0.061(2) 0.119(6) -0.015(3) -0.022(3) -0.007(2)
Cl1Z 0.093(5) 0.076(6) 0.117(10) -0.045(6) -0.013(5) 0.004(4)
Cl2Y 0.164(4) 0.156(3) 0.109(3) -0.016(2) -0.014(2) 0.075(3)

loop_
_atom_type_symbol
_atom_type_description
_atom_type_scat_dispersion_real
_atom_type_scat_dispersion_imag
_atom_type_scat_source
C C 0.0033 0.0016 'International Tables Vol C Tables 4.2.6.8 and 6.1.1.4'
H H 0.0000 0.0000 'International Tables Vol C Tables 4.2.6.8 and 6.1.1.4'
B B 0.0013 0.0007 'International Tables Vol C Tables 4.2.6.8 and 6.1.1.4'
F F 0.0171 0.0103 'International Tables Vol C Tables 4.2.6.8 and 6.1.1.4'
P P 0.1023 0.0942 'International Tables Vol C Tables 4.2.6.8 and 6.1.1.4'
Cl Cl 0.1484 0.1585 'International Tables Vol C Tables 4.2.6.8 and 6.1.1.4'
Pt Pt -1.7033 8.3905 'International Tables Vol C Tables 4.2.6.8 and 6.1.1.4'

loop_
_geom_angle_atom_site_label_1
_geom_angle_atom_site_label_2
_geom_angle_atom_site_label_3
_geom_angle
_geom_angle_site_symmetry_1
_geom_angle_site_symmetry_3
_geom_angle_publ_flag
P1 Pt1 P2 179.49(6) . . ?
P1 Pt1 H1 95(3) . . ?
P2 Pt1 H1 85(3) . . ?
C1 P1 C9 110.9(4) . . ?
C1 P1 C5 110.0(2) . . ?
C9 P1 C5 109.4(5) . . ?
C1 P1 Pt1 109.40(18) . . ?
C9 P1 Pt1 104.7(4) . . ?
C5 P1 Pt1 112.28(19) . . ?
C21 P2 C17 110.3(5) . . ?
C21 P2 C13 109.7(2) . . ?
C17 P2 C13 111.3(6) . . ?
C21 P2 Pt1 105.97(19) . . ?
C17 P2 Pt1 108.0(4) . . ?
C13 P2 Pt1 111.37(18) . . ?
C4 C1 C2 107.6(5) . . ?
C4 C1 C3 105.4(5) . . ?
C2 C1 C3 108.5(5) . . ?
C4 C1 P1 110.2(4) . . ?
C2 C1 P1 115.0(4) . . ?
C3 C1 P1 109.7(4) . . ?
C1 C2 H2A 109.5 . . ?
C1 C2 H2B 109.5 . . ?
H2A C2 H2B 109.5 . . ?
C1 C2 H2C 109.5 . . ?
H2A C2 H2C 109.5 . . ?
H2B C2 H2C 109.5 . . ?
C1 C3 H3A 109.5 . . ?
C1 C3 H3B 109.5 . . ?
H3A C3 H3B 109.5 . . ?
C1 C3 H3C 109.5 . . ?
H3A C3 H3C 109.5 . . ?
H3B C3 H3C 109.5 . . ?
C1 C4 H4A 109.5 . . ?
C1 C4 H4B 109.5 . . ?
H4A C4 H4B 109.5 . . ?
C1 C4 H4C 109.5 . . ?
H4A C4 H4C 109.5 . . ?
H4B C4 H4C 109.5 . . ?
C7 C5 C8 109.9(5) . . ?
C7 C5 C6 108.5(5) . . ?
C8 C5 C6 105.5(5) . . ?
C7 C5 P1 114.5(4) . . ?
C8 C5 P1 108.9(4) . . ?
C6 C5 P1 109.2(4) . . ?
C5 C6 H6A 109.5 . . ?
C5 C6 H6B 109.5 . . ?
H6A C6 H6B 109.5 . . ?
C5 C6 H6C 109.5 . . ?
H6A C6 H6C 109.5 . . ?
H6B C6 H6C 109.5 . . ?
C5 C7 H7A 109.5 . . ?
C5 C7 H7B 109.5 . . ?
H7A C7 H7B 109.5 . . ?
C5 C7 H7C 109.5 . . ?
H7A C7 H7C 109.5 . . ?
H7B C7 H7C 109.5 . . ?
C5 C8 H8A 109.5 . . ?
C5 C8 H8B 109.5 . . ?
H8A C8 H8B 109.5 . . ?
C5 C8 H8C 109.5 . . ?
H8A C8 H8C 109.5 . . ?
H8B C8 H8C 109.5 . . ?
C11 C9 C10 110.4(11) . . ?
C11 C9 C12 105.2(6) . . ?
C10 C9 C12 108.3(11) . . ?
C11 C9 P1 110.4(10) . . ?
C10 C9 P1 115.9(6) . . ?
C12 C9 P1 105.8(9) . . ?
C9 C10 H10A 109.5 . . ?
C9 C10 H10B 109.5 . . ?
H10A C10 H10B 109.5 . . ?
C9 C10 H10C 109.5 . . ?
H10A C10 H10C 109.5 . . ?
H10B C10 H10C 109.5 . . ?
C9 C11 H11A 109.5 . . ?
C9 C11 H11B 109.5 . . ?
H11A C11 H11B 109.5 . . ?
C9 C11 H11C 109.5 . . ?
H11A C11 H11C 109.5 . . ?
H11B C11 H11C 109.5 . . ?
C9 C12 H12A 109.5 . . ?
C9 C12 H12B 109.5 . . ?
H12A C12 H12B 109.5 . . ?
C9 C12 H12C 109.5 . . ?
H12A C12 H12C 109.5 . . ?
H12B C12 H12C 109.5 . . ?
C16 C13 C14 108.9(5) . . ?
C16 C13 C15 108.5(5) . . ?
C14 C13 C15 104.8(5) . . ?
C16 C13 P2 114.9(4) . . ?
C14 C13 P2 109.6(4) . . ?
C15 C13 P2 109.7(4) . . ?
C13 C14 H14A 109.5 . . ?
C13 C14 H14B 109.5 . . ?
H14A C14 H14B 109.5 . . ?
C13 C14 H14C 109.5 . . ?
H14A C14 H14C 109.5 . . ?
H14B C14 H14C 109.5 . . ?
C13 C15 H15A 109.5 . . ?
C13 C15 H15B 109.5 . . ?
H15A C15 H15B 109.5 . . ?
C13 C15 H15C 109.5 . . ?
H15A C15 H15C 109.5 . . ?
H15B C15 H15C 109.5 . . ?
C13 C16 H16A 109.5 . . ?
C13 C16 H16B 109.5 . . ?
H16A C16 H16B 109.5 . . ?
C13 C16 H16C 109.5 . . ?
H16A C16 H16C 109.5 . . ?
H16B C16 H16C 109.5 . . ?
C19 C17 C18 106.9(9) . . ?
C19 C17 C20 109.0(11) . . ?
C18 C17 C20 107.1(10) . . ?
C19 C17 P2 111.7(10) . . ?
C18 C17 P2 108.8(9) . . ?
C20 C17 P2 113.0(8) . . ?
C17 C18 H18A 109.5 . . ?
C17 C18 H18B 109.5 . . ?
H18A C18 H18B 109.5 . . ?
C17 C18 H18C 109.5 . . ?
H18A C18 H18C 109.5 . . ?
H18B C18 H18C 109.5 . . ?
C17 C19 H19A 109.5 . . ?
C17 C19 H19B 109.5 . . ?
H19A C19 H19B 109.5 . . ?
C17 C19 H19C 109.5 . . ?
H19A C19 H19C 109.5 . . ?
H19B C19 H19C 109.5 . . ?
C17 C20 H20A 109.5 . . ?
C17 C20 H20B 109.5 . . ?
H20A C20 H20B 109.5 . . ?
C17 C20 H20C 109.5 . . ?
H20A C20 H20C 109.5 . . ?
H20B C20 H20C 109.5 . . ?
C24 C21 C22 109.3(5) . . ?
C24 C21 C23 109.2(6) . . ?
C22 C21 C23 104.9(5) . . ?
C24 C21 P2 115.2(5) . . ?
C22 C21 P2 110.3(4) . . ?
C23 C21 P2 107.5(4) . . ?
C21 C22 H22A 109.5 . . ?
C21 C22 H22B 109.5 . . ?
H22A C22 H22B 109.5 . . ?
C21 C22 H22C 109.5 . . ?
H22A C22 H22C 109.5 . . ?
H22B C22 H22C 109.5 . . ?
C21 C23 H23A 109.5 . . ?
C21 C23 H23B 109.5 . . ?
H23A C23 H23B 109.5 . . ?
C21 C23 H23C 109.5 . . ?
H23A C23 H23C 109.5 . . ?
H23B C23 H23C 109.5 . . ?
C21 C24 H24A 109.5 . . ?
C21 C24 H24B 109.5 . . ?
H24A C24 H24B 109.5 . . ?
C21 C24 H24C 109.5 . . ?
H24A C24 H24C 109.5 . . ?
H24B C24 H24C 109.5 . . ?
F4 B1 F1 113.4(10) . . ?
F2A B1 F3A 115(2) . . ?
F4 B1 F3 110.1(8) . . ?
F1 B1 F3 112.6(8) . . ?
F2A B1 F1A 111.0(18) . . ?
F3A B1 F1A 99(2) . . ?
F2A B1 F4A 116.5(18) . . ?
F3A B1 F4A 110.5(16) . . ?
F1A B1 F4A 103.0(17) . . ?
F4 B1 F2 107.0(8) . . ?
F1 B1 F2 107.3(8) . . ?
F3 B1 F2 106.0(8) . . ?
Cl1X C1X Cl2X 115.3(6) . . ?
Cl1W C1X Cl2W 108.0(7) . . ?
Cl1X C1X H1X1 108.5 . . ?
Cl2X C1X H1X1 108.5 . . ?
Cl1X C1X H1X2 108.5 . . ?
Cl2X C1X H1X2 108.5 . . ?
H1X1 C1X H1X2 107.5 . . ?
Cl2Y C1Y Cl1Z 122.8(8) . . ?
Cl2Y C1Y Cl1Y 109.3(8) . . ?
Cl2Y C1Y H1Y1 109.8 . . ?
Cl1Y C1Y H1Y1 109.8 . . ?
Cl2Y C1Y H1Y2 109.8 . . ?
Cl1Y C1Y H1Y2 109.8 . . ?
H1Y1 C1Y H1Y2 108.3 . . ?

loop_
_geom_bond_atom_site_label_1
_geom_bond_atom_site_label_2
_geom_bond_distance
_geom_bond_site_symmetry_2
_geom_bond_publ_flag
Pt1 P1 2.3123(16) . ?
Pt1 P2 2.3140(16) . ?
Pt1 H1 1.08(6) . ?
P1 C1 1.891(6) . ?
P1 C9 1.901(15) . ?
P1 C5 1.901(6) . ?
P2 C21 1.889(5) . ?
P2 C17 1.892(14) . ?
P2 C13 1.893(5) . ?
C1 C4 1.528(8) . ?
C1 C2 1.533(8) . ?
C1 C3 1.540(8) . ?
C2 H2A 0.9800 . ?
C2 H2B 0.9800 . ?
C2 H2C 0.9800 . ?
C3 H3A 0.9800 . ?
C3 H3B 0.9800 . ?
C3 H3C 0.9800 . ?
C4 H4A 0.9800 . ?
C4 H4B 0.9800 . ?
C4 H4C 0.9800 . ?
C5 C7 1.521(8) . ?
C5 C8 1.540(8) . ?
C5 C6 1.546(8) . ?
C6 H6A 0.9800 . ?
C6 H6B 0.9800 . ?
C6 H6C 0.9800 . ?
C7 H7A 0.9800 . ?
C7 H7B 0.9800 . ?
C7 H7C 0.9800 . ?
C8 H8A 0.9800 . ?
C8 H8B 0.9800 . ?
C8 H8C 0.9800 . ?
C9 C11 1.514(13) . ?
C9 C10 1.528(17) . ?
C9 C12 1.565(16) . ?
C10 H10A 0.9800 . ?
C10 H10B 0.9800 . ?
C10 H10C 0.9800 . ?
C11 H11A 0.9800 . ?
C11 H11B 0.9800 . ?
C11 H11C 0.9800 . ?
C12 H12A 0.9800 . ?
C12 H12B 0.9800 . ?
C12 H12C 0.9800 . ?
C13 C16 1.538(8) . ?
C13 C14 1.539(8) . ?
C13 C15 1.549(8) . ?
C14 H14A 0.9800 . ?
C14 H14B 0.9800 . ?
C14 H14C 0.9800 . ?
C15 H15A 0.9800 . ?
C15 H15B 0.9800 . ?
C15 H15C 0.9800 . ?
C16 H16A 0.9800 . ?
C16 H16B 0.9800 . ?
C16 H16C 0.9800 . ?
C17 C19 1.51(2) . ?
C17 C18 1.557(12) . ?
C17 C20 1.568(18) . ?
C18 H18A 0.9800 . ?
C18 H18B 0.9800 . ?
C18 H18C 0.9800 . ?
C19 H19A 0.9800 . ?
C19 H19B 0.9800 . ?
C19 H19C 0.9800 . ?
C20 H20A 0.9800 . ?
C20 H20B 0.9800 . ?
C20 H20C 0.9800 . ?
C21 C24 1.522(9) . ?
C21 C22 1.530(8) . ?
C21 C23 1.544(9) . ?
C22 H22A 0.9800 . ?
C22 H22B 0.9800 . ?
C22 H22C 0.9800 . ?
C23 H23A 0.9800 . ?
C23 H23B 0.9800 . ?
C23 H23C 0.9800 . ?
C24 H24A 0.9800 . ?
C24 H24B 0.9800 . ?
C24 H24C 0.9800 . ?
B1 F2A 1.196(19) . ?
B1 F4 1.349(12) . ?
B1 F1 1.362(13) . ?
B1 F3A 1.39(3) . ?
B1 F3 1.391(13) . ?
B1 F1A 1.41(2) . ?
B1 F4A 1.41(2) . ?
B1 F2 1.422(11) . ?
C1X Cl1X 1.618(10) . ?
C1X Cl1W 1.662(13) . ?
C1X Cl2X 1.723(10) . ?
C1X Cl2W 1.781(12) . ?
C1X H1X1 0.9900 . ?
C1X H1X2 0.9900 . ?
C1Y Cl2Y 1.654(12) . ?
C1Y Cl1Z 1.728(13) . ?
C1Y Cl1Y 1.739(11) . ?
C1Y H1Y1 0.9900 . ?
C1Y H1Y2 0.9900 . ?

loop_
_geom_torsion_atom_site_label_1
_geom_torsion_atom_site_label_2
_geom_torsion_atom_site_label_3
_geom_torsion_atom_site_label_4
_geom_torsion
_geom_torsion_site_symmetry_1
_geom_torsion_site_symmetry_2
_geom_torsion_site_symmetry_3
_geom_torsion_site_symmetry_4
_geom_torsion_publ_flag
C9 P1 C1 C4 47.2(7) . . . . ?
C5 P1 C1 C4 168.4(4) . . . . ?
Pt1 P1 C1 C4 -67.8(4) . . . . ?
C9 P1 C1 C2 -74.6(6) . . . . ?
C5 P1 C1 C2 46.6(5) . . . . ?
Pt1 P1 C1 C2 170.4(4) . . . . ?
C9 P1 C1 C3 162.7(6) . . . . ?
C5 P1 C1 C3 -76.1(4) . . . . ?
Pt1 P1 C1 C3 47.7(4) . . . . ?
C21 P2 C13 C16 46.3(5) . . . . ?
C17 P2 C13 C16 -76.2(6) . . . . ?
Pt1 P2 C13 C16 163.3(4) . . . . ?
C21 P2 C13 C14 -76.7(4) . . . . ?
C17 P2 C13 C14 160.9(5) . . . . ?
Pt1 P2 C13 C14 40.3(4) . . . . ?
C21 P2 C13 C15 168.8(4) . . . . ?
C17 P2 C13 C15 46.4(6) . . . . ?
Pt1 P2 C13 C15 -74.2(4) . . . . ?
C21 P2 C17 C19 45.2(9) . . . . ?
C13 P2 C17 C19 167.3(6) . . . . ?
Pt1 P2 C17 C19 -70.2(8) . . . . ?
C21 P2 C17 C18 163.0(8) . . . . ?
C13 P2 C17 C18 -74.9(10) . . . . ?
Pt1 P2 C17 C18 47.6(11) . . . . ?
C21 P2 C17 C20 -78.2(10) . . . . ?
C13 P2 C17 C20 43.9(10) . . . . ?
Pt1 P2 C17 C20 166.4(8) . . . . ?
C17 P2 C21 C24 44.1(7) . . . . ?
C13 P2 C21 C24 -78.9(5) . . . . ?
Pt1 P2 C21 C24 160.8(4) . . . . ?
C17 P2 C21 C22 168.4(7) . . . . ?
C13 P2 C21 C22 45.4(5) . . . . ?
Pt1 P2 C21 C22 -74.9(4) . . . . ?
C17 P2 C21 C23 -77.8(7) . . . . ?
C13 P2 C21 C23 159.2(4) . . . . ?
Pt1 P2 C21 C23 38.9(5) . . . . ?
